data_7001817
loop_
_publ_author_name
'Liu, Gao-Feng'
'D\"urr, Katharina'
'Puchta, Ralph'
'Heinemann, Frank W.'
'van Eldik, Rudi'
'Ivanovi\'c-Burmazovi\'c, Ivana'

_publ_section_title
;
 Chelate electronic properties control the redox behaviour and
 superoxide reactivity of seven-coordinate manganese(II) complexes
;
_journal_issue 32
_journal_name_full 'Dalton Transactions'
_journal_page_first 6292
_journal_page_last 6295
_journal_paper_doi 10.1039/b906100m
_journal_year 2009
_chemical_formula_moiety 'C19 H21 Mn N7 O4, 2(C H4 O)'
_chemical_formula_sum 'C21 H29 Mn N7 O6'
_chemical_formula_weight 530.45
_chemical_name_systematic
;
?
;
_space_group_IT_number 15
_symmetry_cell_setting monoclinic
_symmetry_space_group_name_Hall '-C 2yc'
_symmetry_space_group_name_H-M 'C 1 2/c 1'
_atom_sites_solution_hydrogens geom
_atom_sites_solution_primary direct
_atom_sites_solution_secondary difmap
_audit_creation_method SHELXL-97
_cell_angle_alpha 90.00
_cell_angle_beta 113.044(5)
_cell_angle_gamma 90.00
_cell_formula_units_Z 8
_cell_length_a 25.251(2)
_cell_length_b 7.6250(5)
_cell_length_c 27.574(2)
_cell_measurement_reflns_used 178
_cell_measurement_temperature 100(2)
_cell_measurement_theta_max 20.00
_cell_measurement_theta_min 6.00
_cell_volume 4885.4(6)
_computing_cell_refinement 'EVALCCD (Bruker-Nonius, 2002)'
_computing_data_collection 'COLLECT (Bruker-Nonius, 2002)'
_computing_data_reduction 'EVALCCD (Bruker-Nonius, 2002)'
_computing_molecular_graphics 'SHELXTL 6.12 (Bruker AXS, 2002)'
_computing_publication_material 'SHELXTL 6.12 (Bruker AXS, 2002)'
_computing_structure_refinement 'SHELXTL 6.12 (Bruker AXS, 2002)'
_computing_structure_solution 'SHELXTL 6.12 (Bruker AXS, 2002)'
_diffrn_ambient_temperature 100(2)
_diffrn_detector_area_resol_mean 9
_diffrn_measured_fraction_theta_full 0.998
_diffrn_measured_fraction_theta_max 0.998
_diffrn_measurement_device_type 'Bruker-Nonius KappaCCD'
_diffrn_measurement_method
;
\f- and \w-rotations with 1.20 \% and 96 sec per frame
;
_diffrn_radiation_monochromator graphite
_diffrn_radiation_source 'fine-focus sealed tube'
_diffrn_radiation_type MoK\a
_diffrn_radiation_wavelength 0.71073
_diffrn_reflns_av_R_equivalents 0.0550
_diffrn_reflns_av_sigmaI/netI 0.0352
_diffrn_reflns_limit_h_max 32
_diffrn_reflns_limit_h_min -32
_diffrn_reflns_limit_k_max 9
_diffrn_reflns_limit_k_min -9
_diffrn_reflns_limit_l_max 35
_diffrn_reflns_limit_l_min -35
_diffrn_reflns_number 55979
_diffrn_reflns_theta_full 27.10
_diffrn_reflns_theta_max 27.10
_diffrn_reflns_theta_min 3.21
_exptl_absorpt_coefficient_mu 0.591
_exptl_absorpt_correction_T_max 0.960
_exptl_absorpt_correction_T_min 0.842
_exptl_absorpt_correction_type multi-scan
_exptl_absorpt_process_details 'SADABS, Bruker-Nonius, 2002'
_exptl_crystal_colour yellow
_exptl_crystal_density_diffrn 1.442
_exptl_crystal_density_method 'not measured'
_exptl_crystal_description needle
_exptl_crystal_F_000 2216
_exptl_crystal_size_max 0.25
_exptl_crystal_size_mid 0.10
_exptl_crystal_size_min 0.07
_refine_diff_density_max 0.344
_refine_diff_density_min -0.311
_refine_diff_density_rms 0.064
_refine_ls_extinction_method none
_refine_ls_goodness_of_fit_ref 1.129
_refine_ls_hydrogen_treatment mixed
_refine_ls_matrix_type full
_refine_ls_number_parameters 383
_refine_ls_number_reflns 5386
_refine_ls_number_restraints 0
_refine_ls_restrained_S_all 1.129
_refine_ls_R_factor_all 0.0602
_refine_ls_R_factor_gt 0.0396
_refine_ls_shift/su_max 0.001
_refine_ls_shift/su_mean 0.000
_refine_ls_structure_factor_coef Fsqd
_refine_ls_weighting_details 'calc w=1/[\s^2^(Fo^2^)+(0.0259P)^2^+10.7249P] where P=(Fo^2^+2Fc^2^)/3'
_refine_ls_weighting_scheme calc
_refine_ls_wR_factor_gt 0.0827
_refine_ls_wR_factor_ref 0.0882
_reflns_number_gt 4235
_reflns_number_total 5386
_reflns_threshold_expression >2sigma(I)
_cod_data_source_file b906100m.txt
_cod_data_source_block ii0407
_cod_depositor_comments
;
The following automatic conversions were performed:
'_atom_sites_solution_hydrogens' value 'difmap except free solvent
molecules geom ' changed to 'geom' according to
'/home/saulius/struct/CIF-dictionaries/cif_core.dic' dictionary named
'cif_core.dic' version 2.4.1 from 2010-06-29.

Automatic conversion script
Id: cif_fix_enum 1527 2010-12-29 10:47:43Z saulius 
;
_cod_original_sg_symbol_Hall -C2yc
_cod_original_sg_symbol_H-M C2/c
_cod_database_code 7001817

loop_
_symmetry_equiv_pos_as_xyz
'x, y, z'
'-x, y, -z+1/2'
'x+1/2, y+1/2, z'
'-x+1/2, y+1/2, -z+1/2'
'-x, -y, -z'
'x, -y, z-1/2'
'-x+1/2, -y+1/2, -z'
'x+1/2, -y+1/2, z-1/2'

loop_
_atom_site_label
_atom_site_type_symbol
_atom_site_fract_x
_atom_site_fract_y
_atom_site_fract_z
_atom_site_U_iso_or_equiv
_atom_site_adp_type
_atom_site_occupancy
_atom_site_symmetry_multiplicity
_atom_site_calc_flag
_atom_site_refinement_flags
_atom_site_disorder_assembly
_atom_site_disorder_group
Mn1 Mn 0.621355(13) 0.91930(4) 0.437525(12) 0.01177(9) Uani 1 1 d . . .
O1 O 0.80374(6) 1.07949(19) 0.52315(6) 0.0160(3) Uani 1 1 d . . .
O2 O 0.57371(6) 1.0749(2) 0.27036(5) 0.0186(3) Uani 1 1 d . . .
N1 N 0.68191(7) 1.0426(2) 0.40103(7) 0.0126(4) Uani 1 1 d . . .
N2 N 0.71220(7) 0.9611(2) 0.49801(7) 0.0146(4) Uani 1 1 d . . .
N3 N 0.72460(8) 0.9215(3) 0.55033(7) 0.0174(4) Uani 1 1 d . . .
H3N H 0.7554(11) 0.959(3) 0.5737(10) 0.021 Uiso 1 1 d . . .
N4 N 0.63805(8) 0.7705(2) 0.52172(7) 0.0169(4) Uani 1 1 d . . .
N5 N 0.57435(7) 0.9834(2) 0.35093(7) 0.0133(4) Uani 1 1 d . . .
N6 N 0.51534(7) 0.9549(2) 0.32756(7) 0.0149(4) Uani 1 1 d . . .
H6N H 0.4968(10) 0.987(3) 0.2958(10) 0.018 Uiso 1 1 d . . .
N7 N 0.52083(7) 0.9001(2) 0.41245(7) 0.0141(4) Uani 1 1 d . . .
C1 C 0.66151(9) 1.0771(3) 0.34914(8) 0.0131(4) Uani 1 1 d . . .
C2 C 0.69620(9) 1.1491(3) 0.32571(9) 0.0172(5) Uani 1 1 d . . .
H2 H 0.6802(10) 1.168(3) 0.2881(10) 0.021 Uiso 1 1 d . . .
C3 C 0.75275(10) 1.1904(3) 0.35779(9) 0.0203(5) Uani 1 1 d . . .
H3 H 0.7762(10) 1.240(3) 0.3420(9) 0.024 Uiso 1 1 d . . .
C4 C 0.77359(9) 1.1575(3) 0.41146(9) 0.0168(5) Uani 1 1 d . . .
H4 H 0.8096(11) 1.189(3) 0.4329(9) 0.020 Uiso 1 1 d . . .
C5 C 0.73671(9) 1.0814(3) 0.43174(8) 0.0132(4) Uani 1 1 d . . .
C6 C 0.75354(9) 1.0387(3) 0.48872(8) 0.0130(4) Uani 1 1 d . . .
C7 C 0.68602(9) 0.8253(3) 0.56224(8) 0.0157(5) Uani 1 1 d . . .
C8 C 0.69732(11) 0.7856(3) 0.61541(9) 0.0215(5) Uani 1 1 d . . .
H8 H 0.7303(11) 0.834(3) 0.6424(10) 0.026 Uiso 1 1 d . . .
C9 C 0.65927(11) 0.6804(3) 0.62643(10) 0.0256(5) Uani 1 1 d . . .
H9 H 0.6661(11) 0.652(4) 0.6629(11) 0.031 Uiso 1 1 d . . .
C10 C 0.61124(11) 0.6139(3) 0.58478(10) 0.0244(5) Uani 1 1 d . . .
H10 H 0.5845(11) 0.540(4) 0.5910(10) 0.029 Uiso 1 1 d . . .
C11 C 0.60273(10) 0.6624(3) 0.53440(10) 0.0205(5) Uani 1 1 d . . .
H11 H 0.5706(11) 0.617(3) 0.5063(10) 0.025 Uiso 1 1 d . . .
C12 C 0.59822(9) 1.0423(3) 0.31973(8) 0.0134(4) Uani 1 1 d . . .
C13 C 0.48815(9) 0.9275(3) 0.36085(8) 0.0135(4) Uani 1 1 d . . .
C14 C 0.42733(9) 0.9299(3) 0.34077(9) 0.0179(5) Uani 1 1 d . . .
H14 H 0.4074(10) 0.952(3) 0.3057(10) 0.022 Uiso 1 1 d . . .
C15 C 0.40075(10) 0.9068(3) 0.37509(9) 0.0208(5) Uani 1 1 d . . .
H15 H 0.3605(11) 0.911(3) 0.3627(10) 0.025 Uiso 1 1 d . . .
C16 C 0.43380(10) 0.8814(3) 0.42889(9) 0.0202(5) Uani 1 1 d . . .
H16 H 0.4167(10) 0.866(3) 0.4541(10) 0.024 Uiso 1 1 d . . .
C17 C 0.49255(10) 0.8796(3) 0.44491(9) 0.0171(5) Uani 1 1 d . . .
H17 H 0.5167(10) 0.865(3) 0.4808(10) 0.021 Uiso 1 1 d . . .
O3 O 0.60967(6) 1.1932(2) 0.46518(6) 0.0153(3) Uani 1 1 d . . .
H3O H 0.6379(11) 1.251(4) 0.4720(10) 0.023 Uiso 1 1 d . . .
C18 C 0.55978(10) 1.2969(3) 0.43579(11) 0.0238(5) Uani 1 1 d . . .
H18A H 0.5684(11) 1.424(4) 0.4397(10) 0.036 Uiso 1 1 d . . .
H18B H 0.5429(11) 1.264(4) 0.3988(11) 0.036 Uiso 1 1 d . . .
H18C H 0.5294(12) 1.278(4) 0.4492(10) 0.036 Uiso 1 1 d . . .
O4 O 0.62938(7) 0.6525(2) 0.41140(6) 0.0177(3) Uani 1 1 d . . .
H4O H 0.6537(11) 0.590(4) 0.4336(10) 0.027 Uiso 1 1 d . . .
C19 C 0.62112(12) 0.5884(4) 0.36020(9) 0.0245(5) Uani 1 1 d . . .
H19A H 0.5864(13) 0.634(4) 0.3349(11) 0.037 Uiso 1 1 d . . .
H19B H 0.6198(12) 0.462(4) 0.3585(11) 0.037 Uiso 1 1 d . . .
H19C H 0.6541(12) 0.630(4) 0.3480(11) 0.037 Uiso 1 1 d . . .
O5 O 0.70415(8) 0.5265(2) 0.27430(8) 0.0378(5) Uani 1 1 d . . .
H5 H 0.6722 0.4775 0.2671 0.057 Uiso 1 1 calc R . .
C20 C 0.69546(12) 0.6956(4) 0.25254(10) 0.0364(7) Uani 1 1 d . . .
H20A H 0.6767 0.7687 0.2704 0.055 Uiso 1 1 calc R . .
H20B H 0.6710 0.6889 0.2149 0.055 Uiso 1 1 calc R . .
H20C H 0.7326 0.7474 0.2572 0.055 Uiso 1 1 calc R . .
O6 O 0.59442(8) 0.3903(3) 0.23829(9) 0.0529(6) Uani 1 1 d . . .
H6 H 0.5872 0.2921 0.2481 0.079 Uiso 1 1 calc R . .
C21 C 0.54454(14) 0.4626(5) 0.20298(14) 0.0594(10) Uani 1 1 d . . .
H21A H 0.5443 0.5888 0.2097 0.089 Uiso 1 1 calc R . .
H21B H 0.5115 0.4071 0.2069 0.089 Uiso 1 1 calc R . .
H21C H 0.5422 0.4438 0.1671 0.089 Uiso 1 1 calc R . .

loop_
_atom_site_aniso_label
_atom_site_aniso_U_11
_atom_site_aniso_U_22
_atom_site_aniso_U_33
_atom_site_aniso_U_23
_atom_site_aniso_U_13
_atom_site_aniso_U_12
Mn1 0.01111(16) 0.01233(16) 0.01093(16) 0.00008(13) 0.00331(12) -0.00099(13)
O1 0.0130(7) 0.0138(7) 0.0168(7) -0.0005(6) 0.0012(6) -0.0007(6)
O2 0.0167(8) 0.0266(9) 0.0097(7) 0.0021(7) 0.0022(6) -0.0056(7)
N1 0.0121(9) 0.0109(9) 0.0135(9) -0.0007(7) 0.0035(7) 0.0005(7)
N2 0.0160(9) 0.0153(9) 0.0105(9) 0.0020(7) 0.0029(7) 0.0012(7)
N3 0.0173(9) 0.0211(10) 0.0097(9) 0.0007(8) 0.0009(7) -0.0043(8)
N4 0.0184(9) 0.0147(9) 0.0171(9) -0.0015(7) 0.0064(8) -0.0011(8)
N5 0.0085(8) 0.0160(9) 0.0138(9) -0.0004(7) 0.0027(7) -0.0017(7)
N6 0.0093(9) 0.0220(10) 0.0116(9) 0.0026(8) 0.0021(7) -0.0017(7)
N7 0.0155(9) 0.0131(9) 0.0145(9) -0.0021(7) 0.0066(7) -0.0015(7)
C1 0.0143(10) 0.0115(10) 0.0128(10) -0.0016(8) 0.0046(8) 0.0011(8)
C2 0.0180(11) 0.0196(11) 0.0141(11) 0.0011(9) 0.0063(9) -0.0019(9)
C3 0.0166(11) 0.0236(12) 0.0227(12) 0.0021(10) 0.0101(10) -0.0044(9)
C4 0.0108(11) 0.0190(11) 0.0185(11) -0.0005(9) 0.0036(9) -0.0021(9)
C5 0.0123(10) 0.0103(10) 0.0156(10) -0.0025(8) 0.0038(8) 0.0019(8)
C6 0.0124(10) 0.0086(10) 0.0151(11) -0.0008(8) 0.0023(8) 0.0025(8)
C7 0.0190(11) 0.0115(11) 0.0165(11) -0.0002(9) 0.0069(9) 0.0041(9)
C8 0.0255(13) 0.0228(12) 0.0141(11) 0.0009(9) 0.0055(10) 0.0025(10)
C9 0.0353(14) 0.0255(13) 0.0193(12) 0.0067(10) 0.0144(11) 0.0055(11)
C10 0.0295(13) 0.0182(13) 0.0312(14) 0.0037(10) 0.0179(11) 0.0003(10)
C11 0.0204(12) 0.0173(12) 0.0252(13) -0.0025(10) 0.0102(10) -0.0018(10)
C12 0.0131(10) 0.0122(10) 0.0144(10) -0.0021(8) 0.0049(8) -0.0018(8)
C13 0.0152(10) 0.0088(10) 0.0162(10) -0.0021(8) 0.0058(8) -0.0032(8)
C14 0.0147(11) 0.0198(12) 0.0167(11) -0.0010(10) 0.0034(9) -0.0023(9)
C15 0.0138(11) 0.0207(12) 0.0283(13) -0.0062(10) 0.0088(10) -0.0050(10)
C16 0.0232(12) 0.0196(12) 0.0231(12) -0.0046(9) 0.0149(10) -0.0068(9)
C17 0.0213(12) 0.0160(11) 0.0153(11) -0.0024(9) 0.0085(10) -0.0032(9)
O3 0.0113(7) 0.0149(8) 0.0190(8) -0.0014(6) 0.0051(6) -0.0022(6)
C18 0.0173(12) 0.0187(13) 0.0312(14) -0.0001(11) 0.0049(11) 0.0019(10)
O4 0.0217(8) 0.0150(8) 0.0125(8) 0.0005(6) 0.0024(7) 0.0039(6)
C19 0.0320(14) 0.0221(13) 0.0168(11) -0.0024(10) 0.0067(10) 0.0049(11)
O5 0.0335(10) 0.0285(10) 0.0451(12) 0.0091(9) 0.0087(9) -0.0003(8)
C20 0.0431(17) 0.0342(16) 0.0277(14) 0.0097(12) 0.0094(13) -0.0012(13)
O6 0.0319(11) 0.0354(12) 0.0678(15) 0.0267(11) -0.0059(10) -0.0094(9)
C21 0.0403(18) 0.054(2) 0.061(2) 0.0328(18) -0.0050(16) -0.0048(16)

loop_
_atom_type_symbol
_atom_type_description
_atom_type_scat_dispersion_real
_atom_type_scat_dispersion_imag
_atom_type_scat_source
C C 0.0033 0.0016 'International Tables Vol C Tables 4.2.6.8 and 6.1.1.4'
H H 0.0000 0.0000 'International Tables Vol C Tables 4.2.6.8 and 6.1.1.4'
N N 0.0061 0.0033 'International Tables Vol C Tables 4.2.6.8 and 6.1.1.4'
O O 0.0106 0.0060 'International Tables Vol C Tables 4.2.6.8 and 6.1.1.4'
Mn Mn 0.3368 0.7283 'International Tables Vol C Tables 4.2.6.8 and 6.1.1.4'

loop_
_geom_angle_atom_site_label_1
_geom_angle_atom_site_label_2
_geom_angle_atom_site_label_3
_geom_angle
_geom_angle_site_symmetry_1
_geom_angle_site_symmetry_3
_geom_angle_publ_flag
O4 Mn1 N5 86.08(6) . . ?
O4 Mn1 N2 100.07(6) . . ?
N5 Mn1 N2 134.93(6) . . ?
O4 Mn1 O3 177.62(6) . . ?
N5 Mn1 O3 94.12(6) . . ?
N2 Mn1 O3 81.47(6) . . ?
O4 Mn1 N1 94.11(6) . . ?
N5 Mn1 N1 67.64(6) . . ?
N2 Mn1 N1 67.41(6) . . ?
O3 Mn1 N1 88.15(6) . . ?
O4 Mn1 N7 94.20(6) . . ?
N5 Mn1 N7 69.20(6) . . ?
N2 Mn1 N7 152.37(6) . . ?
O3 Mn1 N7 83.67(6) . . ?
N1 Mn1 N7 135.26(6) . . ?
O4 Mn1 N4 83.04(6) . . ?
N5 Mn1 N4 156.51(6) . . ?
N2 Mn1 N4 67.77(6) . . ?
O3 Mn1 N4 95.93(6) . . ?
N1 Mn1 N4 133.78(6) . . ?
N7 Mn1 N4 90.87(6) . . ?
C5 N1 C1 119.96(18) . . ?
C5 N1 Mn1 120.31(13) . . ?
C1 N1 Mn1 119.72(13) . . ?
C6 N2 N3 115.46(18) . . ?
C6 N2 Mn1 124.99(14) . . ?
N3 N2 Mn1 119.12(13) . . ?
C7 N3 N2 118.58(18) . . ?
C7 N3 H3N 122.3(17) . . ?
N2 N3 H3N 119.1(17) . . ?
C7 N4 C11 116.16(19) . . ?
C7 N4 Mn1 113.78(14) . . ?
C11 N4 Mn1 129.36(15) . . ?
C12 N5 N6 115.81(17) . . ?
C12 N5 Mn1 125.53(14) . . ?
N6 N5 Mn1 118.63(12) . . ?
C13 N6 N5 116.35(17) . . ?
C13 N6 H6N 121.2(16) . . ?
N5 N6 H6N 119.3(16) . . ?
C13 N7 C17 116.76(18) . . ?
C13 N7 Mn1 116.24(13) . . ?
C17 N7 Mn1 126.74(14) . . ?
N1 C1 C2 121.61(19) . . ?
N1 C1 C12 115.00(18) . . ?
C2 C1 C12 123.29(18) . . ?
C1 C2 C3 118.1(2) . . ?
C1 C2 H2 118.8(14) . . ?
C3 C2 H2 123.0(14) . . ?
C4 C3 C2 120.3(2) . . ?
C4 C3 H3 121.5(15) . . ?
C2 C3 H3 118.1(15) . . ?
C3 C4 C5 118.2(2) . . ?
C3 C4 H4 121.2(15) . . ?
C5 C4 H4 120.6(15) . . ?
N1 C5 C4 121.79(19) . . ?
N1 C5 C6 114.45(18) . . ?
C4 C5 C6 123.75(19) . . ?
O1 C6 N2 126.45(19) . . ?
O1 C6 C5 120.96(18) . . ?
N2 C6 C5 112.58(18) . . ?
N4 C7 N3 117.51(19) . . ?
N4 C7 C8 122.9(2) . . ?
N3 C7 C8 119.6(2) . . ?
C9 C8 C7 118.7(2) . . ?
C9 C8 H8 121.8(15) . . ?
C7 C8 H8 119.5(16) . . ?
C8 C9 C10 119.1(2) . . ?
C8 C9 H9 120.1(16) . . ?
C10 C9 H9 120.8(16) . . ?
C11 C10 C9 118.4(2) . . ?
C11 C10 H10 120.3(16) . . ?
C9 C10 H10 121.3(16) . . ?
N4 C11 C10 124.5(2) . . ?
N4 C11 H11 116.8(15) . . ?
C10 C11 H11 118.6(16) . . ?
O2 C12 N5 127.63(19) . . ?
O2 C12 C1 120.53(18) . . ?
N5 C12 C1 111.81(17) . . ?
N7 C13 N6 118.17(18) . . ?
N7 C13 C14 122.40(19) . . ?
N6 C13 C14 119.43(19) . . ?
C15 C14 C13 118.6(2) . . ?
C15 C14 H14 122.6(15) . . ?
C13 C14 H14 118.7(15) . . ?
C14 C15 C16 120.0(2) . . ?
C14 C15 H15 119.9(15) . . ?
C16 C15 H15 120.1(15) . . ?
C17 C16 C15 117.6(2) . . ?
C17 C16 H16 120.1(15) . . ?
C15 C16 H16 122.3(15) . . ?
N7 C17 C16 124.7(2) . . ?
N7 C17 H17 114.5(14) . . ?
C16 C17 H17 120.8(14) . . ?
C18 O3 Mn1 120.93(14) . . ?
C18 O3 H3O 109.5(19) . . ?
Mn1 O3 H3O 111.4(19) . . ?
O3 C18 H18A 111.7(16) . . ?
O3 C18 H18B 112.2(16) . . ?
H18A C18 H18B 111(2) . . ?
O3 C18 H18C 110.3(16) . . ?
H18A C18 H18C 106(2) . . ?
H18B C18 H18C 106(2) . . ?
C19 O4 Mn1 130.13(14) . . ?
C19 O4 H4O 108.2(18) . . ?
Mn1 O4 H4O 115.4(18) . . ?
O4 C19 H19A 109.7(17) . . ?
O4 C19 H19B 112.2(16) . . ?
H19A C19 H19B 109(2) . . ?
O4 C19 H19C 112.4(15) . . ?
H19A C19 H19C 106(2) . . ?
H19B C19 H19C 107(2) . . ?
C20 O5 H5 109.5 . . ?
O5 C20 H20A 109.5 . . ?
O5 C20 H20B 109.5 . . ?
H20A C20 H20B 109.5 . . ?
O5 C20 H20C 109.5 . . ?
H20A C20 H20C 109.5 . . ?
H20B C20 H20C 109.5 . . ?
C21 O6 H6 109.5 . . ?
O6 C21 H21A 109.5 . . ?
O6 C21 H21B 109.5 . . ?
H21A C21 H21B 109.5 . . ?
O6 C21 H21C 109.5 . . ?
H21A C21 H21C 109.5 . . ?
H21B C21 H21C 109.5 . . ?

loop_
_geom_bond_atom_site_label_1
_geom_bond_atom_site_label_2
_geom_bond_distance
_geom_bond_site_symmetry_2
_geom_bond_publ_flag
Mn1 O4 2.1939(16) . ?
Mn1 N5 2.2652(17) . ?
Mn1 N2 2.2693(18) . ?
Mn1 O3 2.2820(15) . ?
Mn1 N1 2.3322(17) . ?
Mn1 N7 2.3597(17) . ?
Mn1 N4 2.4674(18) . ?
O1 C6 1.290(2) . ?
O2 C12 1.280(2) . ?
N1 C5 1.342(3) . ?
N1 C1 1.343(3) . ?
N2 C6 1.310(3) . ?
N2 N3 1.384(2) . ?
N3 C7 1.359(3) . ?
N3 H3N 0.84(3) . ?
N4 C7 1.353(3) . ?
N4 C11 1.357(3) . ?
N5 C12 1.308(3) . ?
N5 N6 1.390(2) . ?
N6 C13 1.361(3) . ?
N6 H6N 0.85(2) . ?
N7 C13 1.353(3) . ?
N7 C17 1.355(3) . ?
C1 C2 1.389(3) . ?
C1 C12 1.506(3) . ?
C2 C3 1.390(3) . ?
C2 H2 0.96(2) . ?
C3 C4 1.386(3) . ?
C3 H3 0.94(3) . ?
C4 C5 1.387(3) . ?
C4 H4 0.90(2) . ?
C5 C6 1.494(3) . ?
C7 C8 1.412(3) . ?
C8 C9 1.374(3) . ?
C8 H8 0.95(3) . ?
C9 C10 1.399(4) . ?
C9 H9 0.97(3) . ?
C10 C11 1.371(3) . ?
C10 H10 0.95(3) . ?
C11 H11 0.94(3) . ?
C13 C14 1.414(3) . ?
C14 C15 1.369(3) . ?
C14 H14 0.91(2) . ?
C15 C16 1.402(3) . ?
C15 H15 0.94(3) . ?
C16 C17 1.372(3) . ?
C16 H16 0.96(2) . ?
C17 H17 0.94(2) . ?
O3 C18 1.439(3) . ?
O3 H3O 0.80(3) . ?
C18 H18A 0.99(3) . ?
C18 H18B 0.97(3) . ?
C18 H18C 0.98(3) . ?
O4 C19 1.430(3) . ?
O4 H4O 0.83(3) . ?
C19 H19A 0.95(3) . ?
C19 H19B 0.96(3) . ?
C19 H19C 1.06(3) . ?
O5 C20 1.403(3) . ?
O5 H5 0.8400 . ?
C20 H20A 0.9800 . ?
C20 H20B 0.9800 . ?
C20 H20C 0.9800 . ?
O6 C21 1.371(3) . ?
O6 H6 0.8400 . ?
C21 H21A 0.9800 . ?
C21 H21B 0.9800 . ?
C21 H21C 0.9800 . ?

loop_
_geom_hbond_atom_site_label_D
_geom_hbond_atom_site_label_H
_geom_hbond_atom_site_label_A
_geom_hbond_distance_DH
_geom_hbond_distance_HA
_geom_hbond_distance_DA
_geom_hbond_angle_DHA
_geom_hbond_site_symmetry_A
O3 H3O O1 0.80(3) 1.92(3) 2.709(2) 168(3) 7_676
O4 H4O O1 0.83(3) 1.80(3) 2.617(2) 169(3) 7_666
N6 H6N O2 0.85(2) 2.10(3) 2.904(2) 157(2) 2_655
O5 H5 O6 0.84 1.93 2.755(3) 169.1 .
O6 H6 O2 0.84 1.84 2.683(2) 178.3 1_545
